data_1520522
loop_
_publ_author_name
'Kubota, Yasuhiro'
'Niwa, Takahiro'
'Jin, Jiye'
'Funabiki, Kazumasa'
'Matsui, Masaki'

_publ_contact_author 'Yasuhiro Kubota'
_publ_section_title
;
 Synthesis, Absorption, and Electrochemical Properties of Quinoid-Type
 Bisboron Complexes with Highly Symmetrical Structures.
;
_journal_issue 12
_journal_name_full 'Organic letters'
_journal_page_first 3174
_journal_page_last 3177
_journal_paper_doi 10.1021/acs.orglett.5b01547
_journal_volume 17
_journal_year 2015
_chemical_formula_moiety 'C46 H44 B2 N2 O2'
_chemical_formula_sum 'C46 H44 B2 N2 O2'
_chemical_formula_weight 678.45
_chemical_name_systematic
; 
 ? 
;
_space_group_IT_number 14
_symmetry_cell_setting monoclinic
_symmetry_space_group_name_Hall '-P 2ybc'
_symmetry_space_group_name_H-M 'P 1 21/c 1'
_atom_sites_solution_hydrogens geom
_atom_sites_solution_primary direct
_atom_sites_solution_secondary difmap
_audit_creation_method SHELXL-97
_cell_angle_alpha 90.00
_cell_angle_beta 100.332(16)
_cell_angle_gamma 90.00
_cell_formula_units_Z 2
_cell_length_a 7.274(3)
_cell_length_b 17.864(6)
_cell_length_c 15.322(7)
_cell_measurement_temperature 293(2)
_cell_volume 1958.7(14)
_computing_structure_refinement 'SHELXL-97 (Sheldrick, 1997)'
_computing_structure_solution 'SHELXS-97 (Sheldrick, 1990)'
_diffrn_ambient_temperature 293(2)
_diffrn_measured_fraction_theta_full 0.978
_diffrn_measured_fraction_theta_max 0.978
_diffrn_measurement_device_type 'Rigaku XtaLAB mini'
_diffrn_radiation_monochromator graphite
_diffrn_radiation_source 'fine-focus sealed tube'
_diffrn_radiation_type MoK\a
_diffrn_radiation_wavelength 0.71075
_diffrn_reflns_av_R_equivalents 0.0579
_diffrn_reflns_av_sigmaI/netI 0.0487
_diffrn_reflns_limit_h_max 9
_diffrn_reflns_limit_h_min -9
_diffrn_reflns_limit_k_max 23
_diffrn_reflns_limit_k_min -22
_diffrn_reflns_limit_l_max 19
_diffrn_reflns_limit_l_min -19
_diffrn_reflns_number 19881
_diffrn_reflns_theta_full 27.60
_diffrn_reflns_theta_max 27.60
_diffrn_reflns_theta_min 2.70
_exptl_absorpt_coefficient_mu 0.069
_exptl_absorpt_correction_T_max 0.9864
_exptl_absorpt_correction_T_min 0.9864
_exptl_absorpt_correction_type integration
_exptl_crystal_density_diffrn 1.150
_exptl_crystal_density_method 'not measured'
_exptl_crystal_description block
_exptl_crystal_F_000 720
_exptl_crystal_size_max 0.20
_exptl_crystal_size_mid 0.20
_exptl_crystal_size_min 0.20
_refine_diff_density_max 0.176
_refine_diff_density_min -0.174
_refine_diff_density_rms 0.037
_refine_ls_extinction_method none
_refine_ls_goodness_of_fit_ref 1.028
_refine_ls_hydrogen_treatment constr
_refine_ls_matrix_type full
_refine_ls_number_parameters 238
_refine_ls_number_reflns 4445
_refine_ls_number_restraints 0
_refine_ls_restrained_S_all 1.028
_refine_ls_R_factor_all 0.1184
_refine_ls_R_factor_gt 0.0679
_refine_ls_shift/su_max 0.001
_refine_ls_shift/su_mean 0.000
_refine_ls_structure_factor_coef Fsqd
_refine_ls_weighting_details 'calc w=1/[\s^2^(Fo^2^)+(0.0835P)^2^+0.2730P] where P=(Fo^2^+2Fc^2^)/3'
_refine_ls_weighting_scheme calc
_refine_ls_wR_factor_gt 0.1562
_refine_ls_wR_factor_ref 0.1889
_reflns_number_gt 2651
_reflns_number_total 4445
_reflns_threshold_expression >2sigma(I)
_cod_data_source_file ol5b01547_si_001.cif
_cod_data_source_block 3_BPh2_BPh2
_cod_depositor_comments 'Adding full bibliography for 1520522--1520523.cif.'
_cod_original_sg_symbol_H-M P21/c
_cod_database_code 1520522

loop_
_symmetry_equiv_pos_as_xyz
'x, y, z'
'-x, y+1/2, -z+1/2'
'-x, -y, -z'
'x, -y-1/2, z-1/2'

loop_
_atom_site_label
_atom_site_type_symbol
_atom_site_fract_x
_atom_site_fract_y
_atom_site_fract_z
_atom_site_U_iso_or_equiv
_atom_site_adp_type
_atom_site_occupancy
_atom_site_symmetry_multiplicity
_atom_site_calc_flag
_atom_site_refinement_flags
C1 C 0.3720(3) 0.00222(11) 0.55964(13) 0.0463(5) Uani 1 1 d .
H1 H 0.2871 0.0042 0.5983 0.056 Uiso 1 1 calc R
C2 C 0.5246(3) 0.04851(11) 0.57386(13) 0.0439(5) Uani 1 1 d .
C3 C 0.6601(3) 0.04892(10) 0.51301(13) 0.0414(5) Uani 1 1 d .
C4 C 0.8080(3) 0.09988(10) 0.52648(13) 0.0419(5) Uani 1 1 d .
C5 C 0.9496(3) 0.11958(11) 0.47379(14) 0.0466(5) Uani 1 1 d .
C6 C 1.0567(3) 0.17465(12) 0.51968(15) 0.0508(5) Uani 1 1 d .
C7 C 0.9860(3) 0.18875(12) 0.60062(15) 0.0522(5) Uani 1 1 d .
N1 N 0.8360(2) 0.14538(9) 0.60385(11) 0.0484(5) Uani 1 1 d .
B1 B 0.7257(4) 0.13215(14) 0.68314(17) 0.0520(6) Uani 1 1 d .
O1 O 0.5418(2) 0.09591(9) 0.64200(10) 0.0579(4) Uani 1 1 d .
C8 C 0.9762(3) 0.08835(13) 0.38566(15) 0.0580(6) Uani 1 1 d .
H8 H 1.0794 0.1131 0.3667 0.087 Uiso 1 1 calc R
H8A H 0.8648 0.0963 0.3426 0.087 Uiso 1 1 calc R
H8B H 1.0015 0.0357 0.3915 0.087 Uiso 1 1 calc R
C9 C 1.2177(3) 0.21621(14) 0.49312(18) 0.0667(7) Uani 1 1 d .
H9 H 1.2678 0.1865 0.4498 0.080 Uiso 1 1 calc R
H9A H 1.3155 0.2216 0.5448 0.080 Uiso 1 1 calc R
C10 C 1.1673(5) 0.29274(18) 0.4544(3) 0.1023(11) Uani 1 1 d .
H10 H 1.0770 0.2878 0.4008 0.153 Uiso 1 1 calc R
H10A H 1.2774 0.3168 0.4416 0.153 Uiso 1 1 calc R
H10B H 1.1154 0.3224 0.4963 0.153 Uiso 1 1 calc R
C11 C 1.0681(3) 0.24170(15) 0.67268(18) 0.0723(7) Uani 1 1 d .
H11 H 1.0323 0.2920 0.6551 0.108 Uiso 1 1 calc R
H11A H 1.2018 0.2376 0.6831 0.108 Uiso 1 1 calc R
H11B H 1.0227 0.2295 0.7261 0.108 Uiso 1 1 calc R
C12 C 0.6636(3) 0.21096(14) 0.72307(16) 0.0588(6) Uani 1 1 d .
C13 C 0.6428(4) 0.21843(17) 0.8120(2) 0.0790(8) Uani 1 1 d .
H13 H 0.6780 0.1790 0.8511 0.095 Uiso 1 1 calc R
C14 C 0.5706(5) 0.2834(3) 0.8429(3) 0.1130(15) Uani 1 1 d .
H14 H 0.5593 0.2869 0.9023 0.136 Uiso 1 1 calc R
C15 C 0.5166(5) 0.3418(2) 0.7875(4) 0.1226(18) Uani 1 1 d .
H15 H 0.4646 0.3843 0.8083 0.147 Uiso 1 1 calc R
C16 C 0.5397(4) 0.33751(17) 0.6986(3) 0.1059(13) Uani 1 1 d .
H16 H 0.5070 0.3779 0.6607 0.127 Uiso 1 1 calc R
C17 C 0.6123(3) 0.27227(14) 0.6672(2) 0.0749(8) Uani 1 1 d .
H17 H 0.6266 0.2696 0.6081 0.090 Uiso 1 1 calc R
C18 C 0.8434(4) 0.07453(14) 0.75446(16) 0.0637(7) Uani 1 1 d .
C19 C 1.0358(4) 0.06430(16) 0.76641(19) 0.0761(8) Uani 1 1 d .
H19 H 1.1030 0.0914 0.7309 0.091 Uiso 1 1 calc R
C20 C 1.1313(6) 0.0160(2) 0.8281(2) 0.0992(11) Uani 1 1 d .
H20 H 1.2602 0.0113 0.8337 0.119 Uiso 1 1 calc R
C21 C 1.0389(8) -0.0249(2) 0.8810(3) 0.1236(15) Uani 1 1 d .
H21 H 1.1041 -0.0581 0.9221 0.148 Uiso 1 1 calc R
C22 C 0.8488(8) -0.0173(2) 0.8739(3) 0.1341(16) Uani 1 1 d .
H22 H 0.7848 -0.0441 0.9111 0.161 Uiso 1 1 calc R
C23 C 0.7527(5) 0.0313(2) 0.8099(2) 0.1046(11) Uani 1 1 d .
H23 H 0.6235 0.0350 0.8041 0.125 Uiso 1 1 calc R

loop_
_atom_site_aniso_label
_atom_site_aniso_U_11
_atom_site_aniso_U_22
_atom_site_aniso_U_33
_atom_site_aniso_U_23
_atom_site_aniso_U_13
_atom_site_aniso_U_12
C1 0.0462(11) 0.0475(11) 0.0459(11) -0.0062(9) 0.0105(9) -0.0034(9)
C2 0.0486(11) 0.0409(10) 0.0412(11) -0.0066(9) 0.0054(9) -0.0029(9)
C3 0.0418(10) 0.0398(10) 0.0419(11) -0.0016(8) 0.0057(9) -0.0007(8)
C4 0.0436(10) 0.0413(10) 0.0403(11) -0.0052(9) 0.0062(9) -0.0003(9)
C5 0.0434(11) 0.0441(11) 0.0519(12) -0.0030(9) 0.0074(9) -0.0005(9)
C6 0.0438(11) 0.0519(12) 0.0566(13) -0.0021(10) 0.0088(10) -0.0022(10)
C7 0.0451(11) 0.0513(12) 0.0592(14) -0.0103(10) 0.0065(10) -0.0112(10)
N1 0.0509(10) 0.0467(10) 0.0477(10) -0.0102(8) 0.0088(8) -0.0105(8)
B1 0.0527(14) 0.0547(14) 0.0493(14) -0.0139(12) 0.0116(11) -0.0146(12)
O1 0.0565(9) 0.0640(10) 0.0560(9) -0.0240(8) 0.0175(7) -0.0173(7)
C8 0.0549(13) 0.0677(15) 0.0538(14) -0.0095(11) 0.0159(11) -0.0037(11)
C9 0.0554(13) 0.0732(16) 0.0734(17) -0.0092(13) 0.0166(12) -0.0222(12)
C10 0.104(2) 0.086(2) 0.123(3) 0.025(2) 0.036(2) -0.0190(19)
C11 0.0640(15) 0.0784(17) 0.0747(17) -0.0274(14) 0.0126(13) -0.0266(13)
C12 0.0482(12) 0.0612(14) 0.0685(15) -0.0277(13) 0.0147(11) -0.0152(11)
C13 0.0700(16) 0.0928(19) 0.0807(19) -0.0432(16) 0.0312(14) -0.0257(15)
C14 0.075(2) 0.137(3) 0.138(3) -0.089(3) 0.049(2) -0.029(2)
C15 0.0622(19) 0.104(3) 0.206(5) -0.098(3) 0.038(3) -0.015(2)
C16 0.0604(17) 0.0620(18) 0.189(4) -0.039(2) 0.006(2) -0.0090(14)
C17 0.0595(15) 0.0598(15) 0.103(2) -0.0243(16) 0.0076(14) -0.0083(13)
C18 0.0822(18) 0.0567(14) 0.0513(14) -0.0170(11) 0.0094(13) -0.0142(13)
C19 0.0838(19) 0.0696(17) 0.0721(18) -0.0072(14) 0.0061(15) 0.0089(15)
C20 0.107(3) 0.086(2) 0.096(2) -0.006(2) -0.006(2) 0.018(2)
C21 0.154(4) 0.087(2) 0.113(3) 0.010(2) -0.023(3) -0.005(3)
C22 0.152(4) 0.124(3) 0.116(3) 0.055(3) -0.002(3) -0.037(3)
C23 0.106(3) 0.112(3) 0.091(2) 0.024(2) 0.006(2) -0.033(2)

loop_
_atom_type_symbol
_atom_type_description
_atom_type_scat_dispersion_real
_atom_type_scat_dispersion_imag
_atom_type_scat_source
C C 0.0033 0.0016 'International Tables Vol C Tables 4.2.6.8 and 6.1.1.4'
H H 0.0000 0.0000 'International Tables Vol C Tables 4.2.6.8 and 6.1.1.4'
B B 0.0013 0.0007 'International Tables Vol C Tables 4.2.6.8 and 6.1.1.4'
N N 0.0061 0.0033 'International Tables Vol C Tables 4.2.6.8 and 6.1.1.4'
O O 0.0106 0.0060 'International Tables Vol C Tables 4.2.6.8 and 6.1.1.4'

loop_
_geom_angle_atom_site_label_1
_geom_angle_atom_site_label_2
_geom_angle_atom_site_label_3
_geom_angle
_geom_angle_site_symmetry_1
_geom_angle_site_symmetry_3
C2 C1 C3 121.67(19) . 3_656
O1 C2 C1 117.88(18) . .
O1 C2 C3 120.89(17) . .
C1 C2 C3 121.15(18) . .
C4 C3 C1 123.15(19) . 3_656
C4 C3 C2 119.66(18) . .
C1 C3 C2 117.15(17) 3_656 .
C3 C4 N1 119.19(18) . .
C3 C4 C5 132.55(18) . .
N1 C4 C5 108.24(16) . .
C6 C5 C4 106.38(18) . .
C6 C5 C8 125.1(2) . .
C4 C5 C8 128.55(18) . .
C5 C6 C7 107.97(18) . .
C5 C6 C9 128.0(2) . .
C7 C6 C9 124.0(2) . .
N1 C7 C6 110.24(18) . .
N1 C7 C11 123.8(2) . .
C6 C7 C11 125.95(19) . .
C7 N1 C4 107.13(17) . .
C7 N1 B1 129.59(18) . .
C4 N1 B1 122.40(16) . .
O1 B1 N1 105.91(17) . .
O1 B1 C18 109.10(19) . .
N1 B1 C18 109.30(19) . .
O1 B1 C12 103.96(18) . .
N1 B1 C12 111.72(19) . .
C18 B1 C12 116.2(2) . .
C2 O1 B1 123.25(17) . .
C6 C9 C10 114.1(2) . .
C17 C12 C13 117.1(2) . .
C17 C12 B1 120.5(2) . .
C13 C12 B1 122.1(2) . .
C14 C13 C12 121.5(4) . .
C15 C14 C13 120.9(4) . .
C14 C15 C16 119.5(3) . .
C17 C16 C15 119.8(4) . .
C12 C17 C16 121.1(3) . .
C19 C18 C23 114.9(3) . .
C19 C18 B1 124.5(2) . .
C23 C18 B1 120.6(3) . .
C20 C19 C18 123.1(3) . .
C21 C20 C19 120.4(4) . .
C20 C21 C22 119.9(4) . .
C21 C22 C23 119.1(4) . .
C22 C23 C18 122.5(4) . .

loop_
_geom_bond_atom_site_label_1
_geom_bond_atom_site_label_2
_geom_bond_distance
_geom_bond_site_symmetry_2
C1 C2 1.370(3) .
C1 C3 1.426(3) 3_656
C2 O1 1.333(2) .
C2 C3 1.473(3) .
C3 C4 1.396(3) .
C3 C1 1.426(3) 3_656
C4 N1 1.422(3) .
C4 C5 1.461(3) .
C5 C6 1.368(3) .
C5 C8 1.505(3) .
C6 C7 1.447(3) .
C6 C9 1.503(3) .
C7 N1 1.346(3) .
C7 C11 1.494(3) .
N1 B1 1.589(3) .
B1 O1 1.518(3) .
B1 C18 1.628(4) .
B1 C12 1.631(3) .
C9 C10 1.509(4) .
C12 C17 1.399(4) .
C12 C13 1.404(4) .
C13 C14 1.392(4) .
C14 C15 1.357(6) .
C15 C16 1.405(6) .
C16 C17 1.400(4) .
C18 C19 1.391(4) .
C18 C23 1.399(4) .
C19 C20 1.373(4) .
C20 C21 1.356(6) .
C21 C22 1.374(6) .
C22 C23 1.399(5) .

loop_
_geom_torsion_atom_site_label_1
_geom_torsion_atom_site_label_2
_geom_torsion_atom_site_label_3
_geom_torsion_atom_site_label_4
_geom_torsion
_geom_torsion_site_symmetry_1
_geom_torsion_site_symmetry_4
C3 C1 C2 O1 178.39(18) 3_656 .
C3 C1 C2 C3 1.7(3) 3_656 .
O1 C2 C3 C4 -0.4(3) . .
C1 C2 C3 C4 176.21(19) . .
O1 C2 C3 C1 -178.22(18) . 3_656
C1 C2 C3 C1 -1.6(3) . 3_656
C1 C3 C4 N1 -175.99(18) 3_656 .
C2 C3 C4 N1 6.3(3) . .
C1 C3 C4 C5 5.5(3) 3_656 .
C2 C3 C4 C5 -172.2(2) . .
C3 C4 C5 C6 178.8(2) . .
N1 C4 C5 C6 0.2(2) . .
C3 C4 C5 C8 -0.1(4) . .
N1 C4 C5 C8 -178.7(2) . .
C4 C5 C6 C7 0.9(2) . .
C8 C5 C6 C7 179.9(2) . .
C4 C5 C6 C9 -177.9(2) . .
C8 C5 C6 C9 1.1(4) . .
C5 C6 C7 N1 -1.8(3) . .
C9 C6 C7 N1 177.0(2) . .
C5 C6 C7 C11 176.5(2) . .
C9 C6 C7 C11 -4.7(4) . .
C6 C7 N1 C4 1.9(2) . .
C11 C7 N1 C4 -176.4(2) . .
C6 C7 N1 B1 171.1(2) . .
C11 C7 N1 B1 -7.2(4) . .
C3 C4 N1 C7 179.86(18) . .
C5 C4 N1 C7 -1.3(2) . .
C3 C4 N1 B1 9.7(3) . .
C5 C4 N1 B1 -171.51(19) . .
C7 N1 B1 O1 164.8(2) . .
C4 N1 B1 O1 -27.4(3) . .
C7 N1 B1 C18 -77.8(3) . .
C4 N1 B1 C18 90.1(2) . .
C7 N1 B1 C12 52.3(3) . .
C4 N1 B1 C12 -139.92(19) . .
C1 C2 O1 B1 160.3(2) . .
C3 C2 O1 B1 -23.0(3) . .
N1 B1 O1 C2 34.2(3) . .
C18 B1 O1 C2 -83.4(2) . .
C12 B1 O1 C2 152.03(19) . .
C5 C6 C9 C10 99.8(3) . .
C7 C6 C9 C10 -78.7(3) . .
O1 B1 C12 C17 -78.9(2) . .
N1 B1 C12 C17 34.9(3) . .
C18 B1 C12 C17 161.3(2) . .
O1 B1 C12 C13 95.2(3) . .
N1 B1 C12 C13 -151.0(2) . .
C18 B1 C12 C13 -24.7(3) . .
C17 C12 C13 C14 1.2(4) . .
B1 C12 C13 C14 -173.0(2) . .
C12 C13 C14 C15 0.5(5) . .
C13 C14 C15 C16 -2.2(5) . .
C14 C15 C16 C17 2.1(5) . .
C13 C12 C17 C16 -1.3(3) . .
B1 C12 C17 C16 173.1(2) . .
C15 C16 C17 C12 -0.4(4) . .
O1 B1 C18 C19 140.9(2) . .
N1 B1 C18 C19 25.5(3) . .
C12 B1 C18 C19 -102.0(3) . .
O1 B1 C18 C23 -39.6(3) . .
N1 B1 C18 C23 -155.0(2) . .
C12 B1 C18 C23 77.4(3) . .
C23 C18 C19 C20 -0.4(4) . .
B1 C18 C19 C20 179.0(2) . .
C18 C19 C20 C21 0.3(5) . .
C19 C20 C21 C22 -0.9(6) . .
C20 C21 C22 C23 1.8(7) . .
C21 C22 C23 C18 -2.1(6) . .
C19 C18 C23 C22 1.4(5) . .
B1 C18 C23 C22 -178.1(3) . .
